data_2240515
loop_
_publ_author_name
'Zhang, Xiao-Ping'
'Chen, Xin'
'Huang, Kun-Lin'

_publ_section_title
;
 Crystal structure of
 <i>catena</i>-poly[[diaquacadmium(II)]-\m-3,3'-(1,3-phenylene)diacrylato]
;
_journal_coeditor_code XU5838
_journal_issue 4
_journal_name_full 'Acta Crystallographica Section E'
_journal_page_first m91
_journal_page_last m92
_journal_paper_doi 10.1107/S2056989015005411
_journal_volume 71
_journal_year 2015
_chemical_formula_iupac '[Cd (C12 H8 O4) (H2 O1)2]'
_chemical_formula_moiety 'C12 H12 Cd O6'
_chemical_formula_sum 'C12 H12 Cd O6'
_chemical_formula_weight 364.62
_chemical_name_systematic
;
<i>catena</i>-Poly[[diaquacadmium(II)]-\m-3,3'-(1,3-phenylene)diacrylato]
;
_space_group_IT_number 20
_symmetry_cell_setting orthorhombic
_symmetry_space_group_name_Hall 'C 2c 2'
_symmetry_space_group_name_H-M 'C 2 2 21'
_atom_sites_solution_hydrogens geom
_atom_sites_solution_primary direct
_atom_sites_solution_secondary difmap
_audit_creation_method SHELXL-97
_cell_angle_alpha 90.00
_cell_angle_beta 90.00
_cell_angle_gamma 90.00
_cell_formula_units_Z 4
_cell_length_a 5.3145(12)
_cell_length_b 11.991(3)
_cell_length_c 19.767(5)
_cell_measurement_reflns_used 1107
_cell_measurement_temperature 293(2)
_cell_measurement_theta_max 25.0
_cell_measurement_theta_min 2.0
_cell_volume 1259.7(5)
_computing_cell_refinement
;
SAINT (Bruker, 2008)
;
_computing_data_collection
;
APEX2 (Bruker, 2008)
;
_computing_data_reduction
;
SAINT (Bruker, 2008)
;
_computing_molecular_graphics
;
DIAMOND (Brandenburg, 2008))
;
_computing_publication_material
;
PLATON (Spek, 2009)
;
_computing_structure_refinement
;
SHELXL97 (Sheldrick, 2008)
;
_computing_structure_solution
;
SHELXS97 (Sheldrick, 2008)
;
_diffrn_ambient_temperature 293(2)
_diffrn_measured_fraction_theta_full 0.995
_diffrn_measured_fraction_theta_max 0.995
_diffrn_measurement_device_type 'Bruker SMART APEXII CCD'
_diffrn_measurement_method 'omega scans'
_diffrn_radiation_monochromator graphite
_diffrn_radiation_source 'fine-focus sealed tube'
_diffrn_radiation_type MoK\a
_diffrn_radiation_wavelength 0.71073
_diffrn_reflns_av_R_equivalents 0.0362
_diffrn_reflns_av_sigmaI/netI 0.0378
_diffrn_reflns_limit_h_max 6
_diffrn_reflns_limit_h_min -5
_diffrn_reflns_limit_k_max 14
_diffrn_reflns_limit_k_min -13
_diffrn_reflns_limit_l_max 23
_diffrn_reflns_limit_l_min -19
_diffrn_reflns_number 3205
_diffrn_reflns_theta_full 24.99
_diffrn_reflns_theta_max 24.99
_diffrn_reflns_theta_min 2.06
_exptl_absorpt_coefficient_mu 1.753
_exptl_absorpt_correction_T_max 0.68
_exptl_absorpt_correction_T_min 0.59
_exptl_absorpt_correction_type multi-scan
_exptl_absorpt_process_details
;
(SADABS; Bruker, 2008)
;
_exptl_crystal_colour colorless
_exptl_crystal_density_diffrn 1.922
_exptl_crystal_density_method 'not measured'
_exptl_crystal_description block
_exptl_crystal_F_000 720
_exptl_crystal_size_max 0.35
_exptl_crystal_size_mid 0.32
_exptl_crystal_size_min 0.25
_refine_diff_density_max 0.926
_refine_diff_density_min -0.641
_refine_ls_abs_structure_details
;
Flack (1983), 1035 Friedel pairs
;
_refine_ls_abs_structure_Flack 0.07(19)
_refine_ls_extinction_method none
_refine_ls_goodness_of_fit_ref 1.078
_refine_ls_hydrogen_treatment mixed
_refine_ls_matrix_type full
_refine_ls_number_parameters 96
_refine_ls_number_reflns 1107
_refine_ls_number_restraints 2
_refine_ls_restrained_S_all 1.077
_refine_ls_R_factor_all 0.0462
_refine_ls_R_factor_gt 0.0392
_refine_ls_shift/su_max 0.000
_refine_ls_shift/su_mean 0.000
_refine_ls_structure_factor_coef Fsqd
_refine_ls_weighting_details 'calc w=1/[\s^2^(Fo^2^)+(0.1000P)^2^+7.5572P] where P=(Fo^2^+2Fc^2^)/3'
_refine_ls_weighting_scheme calc
_refine_ls_wR_factor_gt 0.1492
_refine_ls_wR_factor_ref 0.1548
_reflns_number_gt 950
_reflns_number_total 1107
_reflns_threshold_expression I>2sigma(I)
_cod_data_source_file xu5838sup1.cf
_cod_data_source_block I
_cod_database_code 2240515
_cod_database_fobs_code 2240515

loop_
_symmetry_equiv_pos_as_xyz
'x, y, z'
'-x, -y, z+1/2'
'-x, y, -z+1/2'
'x, -y, -z'
'x+1/2, y+1/2, z'
'-x+1/2, -y+1/2, z+1/2'
'-x+1/2, y+1/2, -z+1/2'
'x+1/2, -y+1/2, -z'

loop_
_atom_site_type_symbol
_atom_site_label
_atom_site_fract_x
_atom_site_fract_y
_atom_site_fract_z
_atom_site_U_iso_or_equiv
_atom_site_adp_type
_atom_site_calc_flag
_atom_site_refinement_flags
_atom_site_occupancy
_atom_site_symmetry_multiplicity
Cd Cd1 -0.00336(16) 1.0000 1.0000 0.0311(3) Uani d S 1 2
O O1 0.2947(11) 0.9898(5) 0.9139(3) 0.0332(13) Uani d . 1 1
O O2 0.1598(11) 0.8310(5) 0.9546(3) 0.0335(14) Uani d . 1 1
O O3W -0.2906(13) 0.8960(5) 1.0493(4) 0.0438(18) Uani d D 1 1
C C1 0.307(2) 0.8841(8) 0.9156(4) 0.040(2) Uani d . 1 1
C C2 0.4734(19) 0.8224(7) 0.8726(5) 0.039(2) Uani d . 1 1
H H2 0.4462 0.7460 0.8689 0.046 Uiso calc R 1 1
C C3 0.6643(18) 0.8655(8) 0.8375(4) 0.0329(19) Uani d . 1 1
H H3 0.6894 0.9420 0.8411 0.040 Uiso calc R 1 1
C C4 0.8387(19) 0.8040(7) 0.7936(4) 0.0297(19) Uani d . 1 1
C C5 0.848(2) 0.6888(8) 0.7930(5) 0.041(2) Uani d . 1 1
H H5 0.7472 0.6494 0.8231 0.049 Uiso calc R 1 1
C C6 1.0000 0.6307(10) 0.7500 0.042(3) Uani d S 1 2
H H6 1.0000 0.5531 0.7500 0.050 Uiso calc SR 1 2
C C7 1.0000 0.8616(10) 0.7500 0.033(3) Uani d S 1 2
H H7 1.0000 0.9392 0.7500 0.039 Uiso calc SR 1 2
H H1A -0.436(7) 0.917(7) 1.062(4) 0.02(2) Uiso d D 1 1
H H1B -0.288(15) 0.826(2) 1.056(4) 0.01(2) Uiso d D 1 1

loop_
_atom_site_aniso_label
_atom_site_aniso_U_11
_atom_site_aniso_U_22
_atom_site_aniso_U_33
_atom_site_aniso_U_12
_atom_site_aniso_U_13
_atom_site_aniso_U_23
Cd1 0.0265(5) 0.0292(5) 0.0377(5) 0.000 0.000 -0.0032(3)
O1 0.029(3) 0.024(3) 0.046(3) -0.001(3) 0.007(3) -0.001(3)
O2 0.012(3) 0.027(3) 0.062(4) -0.006(3) 0.013(3) -0.004(3)
O3W 0.024(4) 0.028(3) 0.079(5) -0.002(3) 0.015(4) 0.001(4)
C1 0.053(6) 0.040(5) 0.027(4) -0.009(5) 0.000(5) -0.009(4)
C2 0.031(5) 0.026(4) 0.059(6) -0.015(5) 0.006(5) -0.007(4)
C3 0.024(4) 0.037(5) 0.038(5) -0.008(4) 0.005(4) -0.001(4)
C4 0.030(4) 0.031(5) 0.028(4) -0.004(5) 0.004(4) 0.002(3)
C5 0.046(6) 0.030(5) 0.046(5) -0.012(5) 0.008(5) 0.004(4)
C6 0.048(8) 0.024(6) 0.054(7) 0.000 0.008(8) 0.000
C7 0.041(7) 0.025(6) 0.032(6) 0.000 0.006(7) 0.000

loop_
_atom_type_symbol
_atom_type_description
_atom_type_scat_dispersion_real
_atom_type_scat_dispersion_imag
_atom_type_scat_source
C C 0.0033 0.0016 'International Tables Vol C Tables 4.2.6.8 and 6.1.1.4'
H H 0.0000 0.0000 'International Tables Vol C Tables 4.2.6.8 and 6.1.1.4'
O O 0.0106 0.0060 'International Tables Vol C Tables 4.2.6.8 and 6.1.1.4'
Cd Cd -0.8075 1.2024 'International Tables Vol C Tables 4.2.6.8 and 6.1.1.4'

loop_
_geom_angle_atom_site_label_1
_geom_angle_atom_site_label_2
_geom_angle_atom_site_label_3
_geom_angle_site_symmetry_1
_geom_angle_site_symmetry_3
_geom_angle
O3W Cd1 O3W . 4_577 92.1(4)
O3W Cd1 O1 . 4_577 100.3(3)
O3W Cd1 O1 4_577 4_577 140.0(2)
O3W Cd1 O1 . . 140.0(2)
O3W Cd1 O1 4_577 . 100.3(3)
O1 Cd1 O1 4_577 . 94.3(3)
O3W Cd1 O2 . 4_577 124.6(3)
O3W Cd1 O2 4_577 4_577 86.4(2)
O1 Cd1 O2 4_577 4_577 55.3(2)
O1 Cd1 O2 . 4_577 94.2(2)
O3W Cd1 O2 . . 86.4(2)
O3W Cd1 O2 4_577 . 124.6(3)
O1 Cd1 O2 4_577 . 94.2(2)
O1 Cd1 O2 . . 55.3(2)
O2 Cd1 O2 4_577 . 137.3(3)
O3W Cd1 C1 . 4_577 116.0(3)
O3W Cd1 C1 4_577 4_577 113.7(3)
O1 Cd1 C1 4_577 4_577 27.7(3)
O1 Cd1 C1 . 4_577 93.6(3)
O2 Cd1 C1 4_577 4_577 27.7(3)
O2 Cd1 C1 . 4_577 116.4(3)
C1 O1 Cd1 . . 93.9(6)
C1 O2 Cd1 . . 91.5(5)
Cd1 O3W H1A . . 127(6)
Cd1 O3W H1B . . 128(6)
H1A O3W H1B . . 105(9)
O2 C1 O1 . . 119.0(9)
O2 C1 C2 . . 118.8(9)
O1 C1 C2 . . 122.1(9)
C3 C2 C1 . . 125.3(9)
C3 C2 H2 . . 117.3
C1 C2 H2 . . 117.3
C2 C3 C4 . . 126.4(8)
C2 C3 H3 . . 116.8
C4 C3 H3 . . 116.8
C5 C4 C7 . . 117.8(9)
C5 C4 C3 . . 122.0(9)
C7 C4 C3 . . 120.2(8)
C6 C5 C4 . . 122.6(10)
C6 C5 H5 . . 118.7
C4 C5 H5 . . 118.7
C5 C6 C5 . 3_756 118.5(12)
C5 C6 H6 . . 120.7
C5 C6 H6 3_756 . 120.7
C4 C7 C4 3_756 . 120.8(11)
C4 C7 H7 3_756 . 119.6
C4 C7 H7 . . 119.6

loop_
_geom_bond_atom_site_label_1
_geom_bond_atom_site_label_2
_geom_bond_site_symmetry_2
_geom_bond_distance
_geom_bond_publ_flag
Cd1 O1 4_577 2.329(6) .
Cd1 O1 . 2.329(6) y
Cd1 O2 4_577 2.380(6) .
Cd1 O2 . 2.380(6) y
Cd1 O3W . 2.199(7) y
Cd1 O3W 4_577 2.199(7) .
Cd1 C1 4_577 2.727(10) ?
O1 C1 . 1.270(12) .
O2 C1 . 1.269(12) .
O3W H1A . 0.85(2) ?
O3W H1B . 0.84(2) ?
C1 C2 . 1.432(14) .
C2 C3 . 1.334(13) .
C2 H2 . 0.9300 ?
C3 C4 . 1.468(12) .
C3 H3 . 0.9300 ?
C4 C5 . 1.383(14) .
C4 C7 . 1.398(10) .
C5 C6 . 1.363(12) ?
C5 H5 . 0.9300 ?
C6 C5 3_756 1.363(12) .
C6 H6 . 0.9300 ?
C7 C4 3_756 1.398(10) ?
C7 H7 . 0.9300 ?

loop_
_geom_hbond_atom_site_label_D
_geom_hbond_atom_site_label_H
_geom_hbond_atom_site_label_A
_geom_hbond_site_symmetry_A
_geom_hbond_distance_DH
_geom_hbond_distance_HA
_geom_hbond_distance_DA
_geom_hbond_angle_DHA
O3W H1A O1 4_477 0.85(2) 1.88(4) 2.695(9) 160(8)
O3W H1B O2 8_467 0.84(2) 1.92(3) 2.736(8) 162(8)
